data_7243600
loop_
_publ_author_name
'Dailey, Maegan'
'Besson, Claire'

_publ_section_title
;
 Selective crystallization of four bis(phthalocyaninato)lanthanoid(iii)
 polymorphs
;
_journal_issue 40
_journal_name_full CrystEngComm
_journal_page_first 7151
_journal_page_last 7161
_journal_paper_doi 10.1039/D1CE00936B
_journal_volume 23
_journal_year 2021
_chemical_formula_moiety 'C64 H32 N16 Sm'
_chemical_formula_sum 'C64 H32 N16 Sm'
_chemical_formula_weight 1175.40
_chemical_name_common bis(phthalocyaninato)-samarium
_chemical_name_systematic (phthalocyaninato)-(phthalocyaninato-radical)-samarium(III)
_space_group_crystal_system monoclinic
_space_group_IT_number 15
_space_group_name_Hall '-C 2yc'
_space_group_name_H-M_alt 'C 1 2/c 1'
_atom_sites_solution_hydrogens geom
_atom_sites_solution_primary direct
_audit_creation_method SHELXL-2018/3
_audit_update_record
;
2021-09-09 deposited with the CCDC.	2021-09-24 downloaded from the CCDC.
;
_cell_angle_alpha 90
_cell_angle_beta 115.574(2)
_cell_angle_gamma 90
_cell_formula_units_Z 4
_cell_length_a 28.1112(14)
_cell_length_b 14.2031(12)
_cell_length_c 13.1654(5)
_cell_measurement_reflns_used 65893
_cell_measurement_temperature 100(2)
_cell_measurement_theta_max 55.767
_cell_measurement_theta_min 5.232
_cell_volume 4741.5(5)
_computing_cell_refinement 'APEX3 v2019.1-0 (Bruker AXS)'
_computing_data_collection 'Bruker Instrument Service V6.2.132'
_computing_data_reduction 'SAINT V8.40A (Bruker Nano Inc., 2019)'
_computing_molecular_graphics 'shelXle (C.B. Huebschle)'
_computing_structure_refinement 'SHELXL-2018/3 (Sheldrick, 2018)'
_computing_structure_solution 'SHELXT 2014/5 (Sheldrick, 2014)'
_diffrn_ambient_temperature 100(2)
_diffrn_measured_fraction_theta_full 0.999
_diffrn_measured_fraction_theta_max 0.999
_diffrn_measurement_device_type 'Bruker D8 Quest'
_diffrn_measurement_method '\w scans'
_diffrn_radiation_probe x-ray
_diffrn_radiation_type MoK\a
_diffrn_radiation_wavelength 0.71073
_diffrn_reflns_av_R_equivalents 0.0355
_diffrn_reflns_av_unetI/netI 0.0158
_diffrn_reflns_Laue_measured_fraction_full 0.999
_diffrn_reflns_Laue_measured_fraction_max 0.999
_diffrn_reflns_limit_h_max 36
_diffrn_reflns_limit_h_min -36
_diffrn_reflns_limit_k_max 18
_diffrn_reflns_limit_k_min -18
_diffrn_reflns_limit_l_max 17
_diffrn_reflns_limit_l_min -17
_diffrn_reflns_number 64385
_diffrn_reflns_point_group_measured_fraction_full 0.999
_diffrn_reflns_point_group_measured_fraction_max 0.999
_diffrn_reflns_theta_full 25.242
_diffrn_reflns_theta_max 27.875
_diffrn_reflns_theta_min 2.110
_diffrn_source 'microfocus sealed tube'
_exptl_absorpt_coefficient_mu 1.305
_exptl_absorpt_correction_T_max 0.7456
_exptl_absorpt_correction_T_min 0.6776
_exptl_absorpt_correction_type multi-scan
_exptl_absorpt_process_details 'SADABS-2016/2 (G. Sheldrick)'
_exptl_crystal_colour 'dark green'
_exptl_crystal_density_diffrn 1.647
_exptl_crystal_description rectangle
_exptl_crystal_F_000 2360
_exptl_crystal_size_max 11.456
_exptl_crystal_size_mid 0.285
_exptl_crystal_size_min 0.240
_refine_diff_density_max 0.685
_refine_diff_density_min -0.363
_refine_diff_density_rms 0.063
_refine_ls_extinction_method none
_refine_ls_goodness_of_fit_ref 1.098
_refine_ls_hydrogen_treatment constr
_refine_ls_matrix_type full
_refine_ls_number_parameters 366
_refine_ls_number_reflns 5658
_refine_ls_number_restraints 0
_refine_ls_restrained_S_all 1.098
_refine_ls_R_factor_all 0.0181
_refine_ls_R_factor_gt 0.0173
_refine_ls_shift/su_max 0.001
_refine_ls_shift/su_mean 0.000
_refine_ls_structure_factor_coef Fsqd
_refine_ls_weighting_details 'w=1/[\s^2^(Fo^2^)+(0.0213P)^2^+7.6070P] where P=(Fo^2^+2Fc^2^)/3'
_refine_ls_weighting_scheme calc
_refine_ls_wR_factor_gt 0.0471
_refine_ls_wR_factor_ref 0.0476
_reflns_Friedel_coverage 0.000
_reflns_number_gt 5491
_reflns_number_total 5658
_reflns_threshold_expression 'I > 2\s(I)'
_cod_data_source_file d1ce00936b2.cif
_cod_data_source_block SmPc2_C2c
_cod_depositor_comments
;
The following automatic conversions were performed:

data item '_exptl_absorpt_correction_type' value 'multi scan' was
changed to 'multi-scan' in accordance with the
/home/data/users/saulius/crontab/automatic-downloads/rss-feeds/RSC/lib/dictionaries/cif_core.dic
dictionary named 'cif_core.dic' version 2.4.2 last updated on
2011-04-26.

Automatic conversion script
Id: cif_fix_values 7556 2019-12-06 15:28:31Z antanas 

 Adding full bibliography for 7243585--7243607.cif.
;
_cod_original_sg_symbol_H-M 'C 2/c'
_cod_database_code 7243600
_shelx_shelxl_version_number 2018/3
_shelx_space_group_comment
;
The symmetry employed for this shelxl refinement is uniquely defined
by the following loop, which should always be used as a source of
symmetry information in preference to the above space-group names.
They are only intended as comments.
;

loop_
_space_group_symop_operation_xyz
'x, y, z'
'-x, y, -z+1/2'
'x+1/2, y+1/2, z'
'-x+1/2, y+1/2, -z+1/2'
'-x, -y, -z'
'x, -y, z-1/2'
'-x+1/2, -y+1/2, -z'
'x+1/2, -y+1/2, z-1/2'

loop_
_atom_site_label
_atom_site_type_symbol
_atom_site_fract_x
_atom_site_fract_y
_atom_site_fract_z
_atom_site_U_iso_or_equiv
_atom_site_adp_type
_atom_site_occupancy
_atom_site_site_symmetry_order
_atom_site_calc_flag
_atom_site_refinement_flags_posn
_atom_site_refinement_flags_adp
_atom_site_refinement_flags_occupancy
_atom_site_disorder_assembly
_atom_site_disorder_group
Sm01 Sm 0.500000 0.59107(2) 0.750000 0.00863(4) Uani 1 2 d S T P . .
N1 N 0.61543(5) 0.50538(9) 0.70909(11) 0.0129(2) Uani 1 1 d . . . . .
C1 C 0.57552(6) 0.44469(10) 0.68264(12) 0.0121(3) Uani 1 1 d . . . . .
N2 N 0.52351(5) 0.46451(9) 0.65283(10) 0.0119(2) Uani 1 1 d . . . . .
C2 C 0.58319(6) 0.34254(10) 0.68464(12) 0.0130(3) Uani 1 1 d . . . . .
N3 N 0.44404(5) 0.36950(9) 0.59027(10) 0.0125(2) Uani 1 1 d . . . . .
C3 C 0.62851(6) 0.28799(11) 0.72044(13) 0.0157(3) Uani 1 1 d . . . . .
H3 H 0.662207 0.315707 0.741478 0.019 Uiso 1 1 calc R U . . .
C4 C 0.62248(6) 0.19067(11) 0.72422(14) 0.0178(3) Uani 1 1 d . . . . .
H4 H 0.652722 0.151291 0.749053 0.021 Uiso 1 1 calc R U . . .
N4 N 0.42249(5) 0.53579(9) 0.58566(10) 0.0119(2) Uani 1 1 d . . . . .
N5 N 0.36939(5) 0.67877(9) 0.54164(10) 0.0127(2) Uani 1 1 d . . . . .
C5 C 0.57257(6) 0.14995(11) 0.69203(14) 0.0181(3) Uani 1 1 d . . . . .
H5 H 0.569706 0.083588 0.696536 0.022 Uiso 1 1 calc R U . . .
C6 C 0.52706(6) 0.20510(11) 0.65351(13) 0.0162(3) Uani 1 1 d . . . . .
H6 H 0.493189 0.177419 0.629934 0.019 Uiso 1 1 calc R U . . .
N6 N 0.46217(5) 0.72020(9) 0.61622(10) 0.0119(2) Uani 1 1 d . . . . .
C7 C 0.53318(6) 0.30223(11) 0.65095(12) 0.0131(3) Uani 1 1 d . . . . .
N7 N 0.54021(5) 0.81397(9) 0.65287(10) 0.0129(2) Uani 1 1 d . . . . .
C8 C 0.49615(6) 0.38125(11) 0.62801(12) 0.0123(3) Uani 1 1 d . . . . .
N8 N 0.56345(5) 0.64794(9) 0.68210(10) 0.0117(2) Uani 1 1 d . . . . .
C9 C 0.41057(6) 0.44172(11) 0.56945(12) 0.0118(3) Uani 1 1 d . . . . .
C10 C 0.35317(6) 0.42889(11) 0.52420(12) 0.0127(3) Uani 1 1 d . . . . .
C12 C 0.26699(6) 0.36410(12) 0.45769(13) 0.0176(3) Uani 1 1 d . . . . .
H12 H 0.244010 0.311301 0.438391 0.021 Uiso 1 1 calc R U . . .
C11 C 0.32127(6) 0.34952(11) 0.49838(13) 0.0150(3) Uani 1 1 d . . . . .
H11 H 0.335726 0.287919 0.507964 0.018 Uiso 1 1 calc R U . . .
C13 C 0.24578(6) 0.45484(12) 0.44479(14) 0.0182(3) Uani 1 1 d . . . . .
H13 H 0.208681 0.462355 0.416595 0.022 Uiso 1 1 calc R U . . .
C15 C 0.33177(6) 0.51968(11) 0.51117(12) 0.0129(3) Uani 1 1 d . . . . .
C16 C 0.37615(6) 0.58541(10) 0.54814(12) 0.0120(3) Uani 1 1 d . . . . .
C17 C 0.40920(6) 0.73971(10) 0.56983(12) 0.0121(3) Uani 1 1 d . . . . .
C18 C 0.40085(6) 0.84119(11) 0.54928(12) 0.0134(3) Uani 1 1 d . . . . .
C19 C 0.35543(6) 0.89617(11) 0.50379(13) 0.0157(3) Uani 1 1 d . . . . .
H19 H 0.321508 0.869524 0.483042 0.019 Uiso 1 1 calc R U . . .
C20 C 0.36179(6) 0.99190(11) 0.48993(14) 0.0183(3) Uani 1 1 d . . . . .
H20 H 0.331527 1.031168 0.458250 0.022 Uiso 1 1 calc R U . . .
C21 C 0.41197(6) 1.03156(11) 0.52179(14) 0.0191(3) Uani 1 1 d . . . . .
H21 H 0.415054 1.097076 0.511358 0.023 Uiso 1 1 calc R U . . .
C22 C 0.45722(6) 0.97639(11) 0.56840(13) 0.0162(3) Uani 1 1 d . . . . .
H22 H 0.491234 1.003129 0.590694 0.019 Uiso 1 1 calc R U . . .
C23 C 0.45089(6) 0.88078(11) 0.58117(12) 0.0136(3) Uani 1 1 d . . . . .
C24 C 0.48856(6) 0.80240(10) 0.62123(12) 0.0122(3) Uani 1 1 d . . . . .
C25 C 0.57401(6) 0.74186(10) 0.67933(12) 0.0123(3) Uani 1 1 d . . . . .
C26 C 0.63039(6) 0.75478(11) 0.70922(12) 0.0135(3) Uani 1 1 d . . . . .
C27 C 0.66093(6) 0.83468(11) 0.72107(13) 0.0161(3) Uani 1 1 d . . . . .
H27 H 0.645778 0.895851 0.706963 0.019 Uiso 1 1 calc R U . . .
C28 C 0.71487(6) 0.82113(12) 0.75461(13) 0.0177(3) Uani 1 1 d . . . . .
H28 H 0.736738 0.874028 0.761464 0.021 Uiso 1 1 calc R U . . .
C29 C 0.73729(6) 0.73115(12) 0.77830(13) 0.0182(3) Uani 1 1 d . . . . .
H29 H 0.774304 0.724427 0.803972 0.022 Uiso 1 1 calc R U . . .
C30 C 0.70636(6) 0.65104(11) 0.76496(13) 0.0159(3) Uani 1 1 d . . . . .
H30 H 0.721481 0.589848 0.780006 0.019 Uiso 1 1 calc R U . . .
C31 C 0.65256(6) 0.66455(11) 0.72879(12) 0.0137(3) Uani 1 1 d . . . . .
C32 C 0.60900(6) 0.59870(10) 0.70650(12) 0.0124(3) Uani 1 1 d . . . . .
C14 C 0.27789(6) 0.53440(11) 0.47239(13) 0.0155(3) Uani 1 1 d . . . . .
H14 H 0.263591 0.595983 0.465019 0.019 Uiso 1 1 calc R U . . .

loop_
_atom_site_aniso_label
_atom_site_aniso_U_11
_atom_site_aniso_U_22
_atom_site_aniso_U_33
_atom_site_aniso_U_23
_atom_site_aniso_U_13
_atom_site_aniso_U_12
Sm01 0.00781(5) 0.00971(5) 0.00854(5) 0.000 0.00370(4) 0.000
N1 0.0125(6) 0.0154(6) 0.0126(6) -0.0019(5) 0.0070(5) -0.0007(5)
C1 0.0135(7) 0.0136(7) 0.0105(6) -0.0012(5) 0.0065(5) 0.0017(5)
N2 0.0106(5) 0.0137(6) 0.0121(6) -0.0017(5) 0.0056(5) -0.0010(4)
C2 0.0151(7) 0.0135(7) 0.0124(6) -0.0026(5) 0.0077(6) -0.0003(5)
N3 0.0122(6) 0.0136(6) 0.0115(6) -0.0012(5) 0.0048(5) -0.0011(5)
C3 0.0134(7) 0.0174(7) 0.0169(7) -0.0030(6) 0.0072(6) 0.0002(6)
C4 0.0164(7) 0.0173(7) 0.0191(7) -0.0016(6) 0.0070(6) 0.0041(6)
N4 0.0108(5) 0.0128(6) 0.0115(6) 0.0003(5) 0.0042(5) -0.0005(4)
N5 0.0119(6) 0.0136(6) 0.0121(6) 0.0013(5) 0.0046(5) -0.0005(5)
C5 0.0207(8) 0.0126(7) 0.0197(8) -0.0029(6) 0.0074(6) 0.0004(6)
C6 0.0163(7) 0.0155(7) 0.0164(7) -0.0038(6) 0.0065(6) -0.0013(6)
N6 0.0106(5) 0.0129(6) 0.0118(6) 0.0015(4) 0.0046(5) -0.0008(4)
C7 0.0141(7) 0.0142(7) 0.0118(6) -0.0022(5) 0.0063(5) 0.0007(5)
N7 0.0122(6) 0.0142(6) 0.0120(6) 0.0006(5) 0.0049(5) -0.0016(5)
C8 0.0139(7) 0.0131(6) 0.0106(6) -0.0015(5) 0.0061(5) -0.0006(5)
N8 0.0116(5) 0.0129(6) 0.0115(6) -0.0006(4) 0.0059(5) -0.0010(4)
C9 0.0120(6) 0.0144(7) 0.0088(6) -0.0008(5) 0.0043(5) -0.0026(5)
C10 0.0112(6) 0.0166(7) 0.0102(6) 0.0006(5) 0.0044(5) -0.0013(5)
C12 0.0153(7) 0.0197(8) 0.0176(7) -0.0005(6) 0.0069(6) -0.0066(6)
C11 0.0160(7) 0.0149(7) 0.0135(7) 0.0002(5) 0.0057(6) -0.0023(6)
C13 0.0111(7) 0.0243(8) 0.0178(7) 0.0013(6) 0.0050(6) -0.0021(6)
C15 0.0123(7) 0.0157(7) 0.0103(6) 0.0004(5) 0.0044(5) -0.0022(5)
C16 0.0101(6) 0.0158(7) 0.0093(6) 0.0006(5) 0.0035(5) -0.0014(5)
C17 0.0117(6) 0.0146(7) 0.0098(6) 0.0014(5) 0.0044(5) 0.0007(5)
C18 0.0140(7) 0.0136(7) 0.0126(7) 0.0006(5) 0.0056(5) -0.0006(5)
C19 0.0130(7) 0.0169(7) 0.0163(7) 0.0019(6) 0.0056(6) 0.0005(5)
C20 0.0162(7) 0.0166(7) 0.0213(8) 0.0038(6) 0.0074(6) 0.0040(6)
C21 0.0210(8) 0.0125(7) 0.0231(8) 0.0027(6) 0.0090(6) 0.0002(6)
C22 0.0150(7) 0.0150(7) 0.0180(7) 0.0005(6) 0.0064(6) -0.0020(6)
C23 0.0138(7) 0.0142(7) 0.0124(7) 0.0011(5) 0.0054(5) 0.0003(5)
C24 0.0140(7) 0.0123(6) 0.0101(6) 0.0010(5) 0.0049(5) -0.0007(5)
C25 0.0124(6) 0.0150(7) 0.0098(6) 0.0000(5) 0.0051(5) -0.0027(5)
C26 0.0119(6) 0.0175(7) 0.0114(6) -0.0006(5) 0.0053(5) -0.0021(5)
C27 0.0161(7) 0.0162(7) 0.0152(7) 0.0003(6) 0.0059(6) -0.0031(6)
C28 0.0147(7) 0.0208(8) 0.0170(7) -0.0024(6) 0.0063(6) -0.0074(6)
C29 0.0114(6) 0.0255(8) 0.0178(7) -0.0011(6) 0.0064(6) -0.0035(6)
C30 0.0131(7) 0.0192(7) 0.0165(7) -0.0001(6) 0.0074(6) -0.0002(6)
C31 0.0129(7) 0.0170(7) 0.0121(6) -0.0016(5) 0.0064(5) -0.0021(5)
C32 0.0113(6) 0.0168(7) 0.0106(6) -0.0010(5) 0.0061(5) -0.0010(5)
C14 0.0127(7) 0.0179(7) 0.0149(7) 0.0023(6) 0.0049(6) 0.0003(6)

loop_
_atom_type_symbol
_atom_type_description
_atom_type_scat_dispersion_real
_atom_type_scat_dispersion_imag
_atom_type_scat_source
C C 0.0033 0.0016 'International Tables Vol C Tables 4.2.6.8 and 6.1.1.4'
H H 0.0000 0.0000 'International Tables Vol C Tables 4.2.6.8 and 6.1.1.4'
N N 0.0061 0.0033 'International Tables Vol C Tables 4.2.6.8 and 6.1.1.4'
Sm Sm -0.1638 3.4418 'International Tables Vol C Tables 4.2.6.8 and 6.1.1.4'

loop_
_geom_angle_atom_site_label_1
_geom_angle_atom_site_label_2
_geom_angle_atom_site_label_3
_geom_angle
_geom_angle_site_symmetry_1
_geom_angle_site_symmetry_3
_geom_angle_publ_flag
N4 Sm01 N4 142.53(6) . 2_656 ?
N4 Sm01 N6 70.07(4) . . ?
N4 Sm01 N6 145.36(4) 2_656 . ?
N4 Sm01 N6 145.36(4) . 2_656 ?
N4 Sm01 N6 70.07(4) 2_656 2_656 ?
N6 Sm01 N6 82.81(6) . 2_656 ?
N4 Sm01 N8 85.28(4) . 2_656 ?
N4 Sm01 N8 107.09(4) 2_656 2_656 ?
N6 Sm01 N8 81.77(4) . 2_656 ?
N6 Sm01 N8 69.44(4) 2_656 2_656 ?
N4 Sm01 N8 107.09(4) . . ?
N4 Sm01 N8 85.28(4) 2_656 . ?
N6 Sm01 N8 69.44(4) . . ?
N6 Sm01 N8 81.77(4) 2_656 . ?
N8 Sm01 N8 141.52(6) 2_656 . ?
N4 Sm01 N2 68.99(4) . . ?
N4 Sm01 N2 83.60(4) 2_656 . ?
N6 Sm01 N2 107.75(4) . . ?
N6 Sm01 N2 142.45(4) 2_656 . ?
N8 Sm01 N2 146.38(4) 2_656 . ?
N8 Sm01 N2 69.48(4) . . ?
N4 Sm01 N2 83.60(4) . 2_656 ?
N4 Sm01 N2 68.99(4) 2_656 2_656 ?
N6 Sm01 N2 142.45(4) . 2_656 ?
N6 Sm01 N2 107.75(4) 2_656 2_656 ?
N8 Sm01 N2 69.48(4) 2_656 2_656 ?
N8 Sm01 N2 146.38(4) . 2_656 ?
N2 Sm01 N2 85.94(6) . 2_656 ?
C32 N1 C1 122.96(13) . . ?
N1 C1 N2 127.91(14) . . ?
N1 C1 C2 122.23(13) . . ?
N2 C1 C2 109.85(13) . . ?
C1 N2 C8 108.09(12) . . ?
C1 N2 Sm01 119.68(9) . . ?
C8 N2 Sm01 120.39(9) . . ?
C3 C2 C7 121.86(14) . . ?
C3 C2 C1 131.70(14) . . ?
C7 C2 C1 106.20(13) . . ?
C9 N3 C8 122.73(13) . . ?
C2 C3 C4 117.19(14) . . ?
C2 C3 H3 121.4 . . ?
C4 C3 H3 121.4 . . ?
C3 C4 C5 121.21(14) . . ?
C3 C4 H4 119.4 . . ?
C5 C4 H4 119.4 . . ?
C9 N4 C16 108.31(12) . . ?
C9 N4 Sm01 121.01(9) . . ?
C16 N4 Sm01 119.92(9) . . ?
C17 N5 C16 123.12(13) . . ?
C6 C5 C4 121.24(15) . . ?
C6 C5 H5 119.4 . . ?
C4 C5 H5 119.4 . . ?
C7 C6 C5 117.49(14) . . ?
C7 C6 H6 121.3 . . ?
C5 C6 H6 121.3 . . ?
C24 N6 C17 108.10(12) . . ?
C24 N6 Sm01 123.14(9) . . ?
C17 N6 Sm01 121.54(9) . . ?
C6 C7 C2 120.98(14) . . ?
C6 C7 C8 132.62(14) . . ?
C2 C7 C8 106.13(13) . . ?
C24 N7 C25 122.77(13) . . ?
N3 C8 N2 127.39(14) . . ?
N3 C8 C7 123.04(13) . . ?
N2 C8 C7 109.56(12) . . ?
C32 N8 C25 108.17(12) . . ?
C32 N8 Sm01 119.99(9) . . ?
C25 N8 Sm01 122.04(9) . . ?
N3 C9 N4 127.73(13) . . ?
N3 C9 C10 122.67(13) . . ?
N4 C9 C10 109.60(13) . . ?
C11 C10 C15 121.29(14) . . ?
C11 C10 C9 132.83(14) . . ?
C15 C10 C9 105.87(13) . . ?
C11 C12 C13 121.37(14) . . ?
C11 C12 H12 119.3 . . ?
C13 C12 H12 119.3 . . ?
C10 C11 C12 117.17(14) . . ?
C10 C11 H11 121.4 . . ?
C12 C11 H11 121.4 . . ?
C14 C13 C12 121.41(14) . . ?
C14 C13 H13 119.3 . . ?
C12 C13 H13 119.3 . . ?
C14 C15 C10 121.69(14) . . ?
C14 C15 C16 131.60(14) . . ?
C10 C15 C16 106.68(12) . . ?
N5 C16 N4 128.27(13) . . ?
N5 C16 C15 122.28(13) . . ?
N4 C16 C15 109.43(12) . . ?
N5 C17 N6 127.71(14) . . ?
N5 C17 C18 122.54(13) . . ?
N6 C17 C18 109.70(12) . . ?
C19 C18 C23 121.31(14) . . ?
C19 C18 C17 132.42(14) . . ?
C23 C18 C17 106.21(13) . . ?
C18 C19 C20 117.26(14) . . ?
C18 C19 H19 121.4 . . ?
C20 C19 H19 121.4 . . ?
C19 C20 C21 121.42(15) . . ?
C19 C20 H20 119.3 . . ?
C21 C20 H20 119.3 . . ?
C22 C21 C20 121.00(14) . . ?
C22 C21 H21 119.5 . . ?
C20 C21 H21 119.5 . . ?
C23 C22 C21 117.62(14) . . ?
C23 C22 H22 121.2 . . ?
C21 C22 H22 121.2 . . ?
C22 C23 C18 121.38(14) . . ?
C22 C23 C24 132.40(14) . . ?
C18 C23 C24 106.18(13) . . ?
N7 C24 N6 127.79(13) . . ?
N7 C24 C23 122.45(13) . . ?
N6 C24 C23 109.71(12) . . ?
N7 C25 N8 127.94(13) . . ?
N7 C25 C26 122.47(13) . . ?
N8 C25 C26 109.58(13) . . ?
C27 C26 C31 121.48(14) . . ?
C27 C26 C25 132.36(14) . . ?
C31 C26 C25 106.14(13) . . ?
C26 C27 C28 117.15(15) . . ?
C26 C27 H27 121.4 . . ?
C28 C27 H27 121.4 . . ?
C27 C28 C29 121.26(14) . . ?
C27 C28 H28 119.4 . . ?
C29 C28 H28 119.4 . . ?
C30 C29 C28 121.35(14) . . ?
C30 C29 H29 119.3 . . ?
C28 C29 H29 119.3 . . ?
C31 C30 C29 117.21(15) . . ?
C31 C30 H30 121.4 . . ?
C29 C30 H30 121.4 . . ?
C30 C31 C26 121.48(14) . . ?
C30 C31 C32 132.23(14) . . ?
C26 C31 C32 106.26(13) . . ?
N1 C32 N8 127.94(13) . . ?
N1 C32 C31 122.38(13) . . ?
N8 C32 C31 109.67(13) . . ?
C15 C14 C13 117.05(14) . . ?
C15 C14 H14 121.5 . . ?
C13 C14 H14 121.5 . . ?

loop_
_geom_bond_atom_site_label_1
_geom_bond_atom_site_label_2
_geom_bond_distance
_geom_bond_site_symmetry_2
_geom_bond_publ_flag
Sm01 N4 2.4445(12) . ?
Sm01 N4 2.4445(12) 2_656 ?
Sm01 N6 2.4454(12) . ?
Sm01 N6 2.4454(12) 2_656 ?
Sm01 N8 2.4513(12) 2_656 ?
Sm01 N8 2.4514(12) . ?
Sm01 N2 2.4564(12) . ?
Sm01 N2 2.4564(12) 2_656 ?
N1 C32 1.3362(19) . ?
N1 C1 1.3365(19) . ?
C1 N2 1.3694(18) . ?
C1 C2 1.465(2) . ?
N2 C8 1.3710(19) . ?
C2 C3 1.388(2) . ?
C2 C7 1.401(2) . ?
N3 C9 1.338(2) . ?
N3 C8 1.3388(19) . ?
C3 C4 1.396(2) . ?
C3 H3 0.9500 . ?
C4 C5 1.403(2) . ?
C4 H4 0.9500 . ?
N4 C9 1.3715(19) . ?
N4 C16 1.3718(18) . ?
N5 C17 1.3345(19) . ?
N5 C16 1.3370(19) . ?
C5 C6 1.395(2) . ?
C5 H5 0.9500 . ?
C6 C7 1.393(2) . ?
C6 H6 0.9500 . ?
N6 C24 1.3694(18) . ?
N6 C17 1.3719(18) . ?
C7 C8 1.471(2) . ?
N7 C24 1.3367(19) . ?
N7 C25 1.3368(19) . ?
N8 C32 1.3700(19) . ?
N8 C25 1.3706(19) . ?
C9 C10 1.4703(19) . ?
C10 C11 1.388(2) . ?
C10 C15 1.402(2) . ?
C12 C11 1.397(2) . ?
C12 C13 1.399(2) . ?
C12 H12 0.9500 . ?
C11 H11 0.9500 . ?
C13 C14 1.393(2) . ?
C13 H13 0.9500 . ?
C15 C14 1.389(2) . ?
C15 C16 1.463(2) . ?
C17 C18 1.467(2) . ?
C18 C19 1.392(2) . ?
C18 C23 1.400(2) . ?
C19 C20 1.393(2) . ?
C19 H19 0.9500 . ?
C20 C21 1.404(2) . ?
C20 H20 0.9500 . ?
C21 C22 1.391(2) . ?
C21 H21 0.9500 . ?
C22 C23 1.389(2) . ?
C22 H22 0.9500 . ?
C23 C24 1.469(2) . ?
C25 C26 1.4702(19) . ?
C26 C27 1.391(2) . ?
C26 C31 1.400(2) . ?
C27 C28 1.398(2) . ?
C27 H27 0.9500 . ?
C28 C29 1.399(2) . ?
C28 H28 0.9500 . ?
C29 C30 1.396(2) . ?
C29 H29 0.9500 . ?
C30 C31 1.389(2) . ?
C30 H30 0.9500 . ?
C31 C32 1.466(2) . ?
C14 H14 0.9500 . ?
